data_1507931
loop_
_publ_author_name
'Mills, David P.'
'Moro, Fabrizio'
'McMaster, Jonathan'
'van Slageren, Joris'
'Lewis, William'
'Blake, Alexander J.'
'Liddle, Stephen T.'

_publ_section_title
;
 A delocalized arene-bridged diuranium single-molecule magnet.
;
_journal_issue 6
_journal_name_full 'Nature chemistry'
_journal_page_first 454
_journal_page_last 460
_journal_paper_doi 10.1038/nchem.1028
_journal_volume 3
_journal_year 2011
_chemical_formula_moiety 'C62 H78 Cl6 N4 P4 Si4 U2, C7 H8'
_chemical_formula_sum 'C69 H86 Cl6 N4 P4 Si4 U2'
_chemical_formula_weight 1896.42
_chemical_name_systematic
; 
 ? 
;
_space_group_IT_number 2
_symmetry_cell_setting triclinic
_symmetry_space_group_name_Hall '-P 1'
_symmetry_space_group_name_H-M 'P -1'
_atom_sites_solution_hydrogens 'geom, Me from difmap'
_atom_sites_solution_primary direct
_atom_sites_solution_secondary difmap
_audit_creation_method SHELXL-97
_cell_angle_alpha 106.254(2)
_cell_angle_beta 101.926(2)
_cell_angle_gamma 105.292(2)
_cell_formula_units_Z 1
_cell_length_a 12.3462(16)
_cell_length_b 13.0526(18)
_cell_length_c 13.5703(18)
_cell_measurement_reflns_used 5883
_cell_measurement_temperature 150(2)
_cell_measurement_theta_max 27.24
_cell_measurement_theta_min 2.56
_cell_volume 1930.0(4)
_computing_cell_refinement 'Bruker SAINT version 6.36a (Bruker, 2000)'
_computing_data_collection 'Bruker SMART version 5.625 (Bruker, 2001)'
_computing_data_reduction 'Bruker SAINT; Bruker SHELXTL (Bruker, 2001)'
_computing_molecular_graphics 'Bruker SHELXTL'
_computing_publication_material 'enCIFer(Allen et al.,2004);PLATON(Spek,2003)'
_computing_structure_refinement 'SHELXL-97 (Sheldrick, 1997)'
_computing_structure_solution 'Bruker SHELXTL'
_diffrn_ambient_temperature 150(2)
_diffrn_measured_fraction_theta_full 0.980
_diffrn_measured_fraction_theta_max 0.979
_diffrn_measurement_device_type 'Bruker SMART APEX CCD diffractometer'
_diffrn_measurement_method '\w rotation with narrow frames'
_diffrn_radiation_monochromator graphite
_diffrn_radiation_source 'normal-focus sealed tube'
_diffrn_radiation_type MoK\a
_diffrn_radiation_wavelength 0.71073
_diffrn_reflns_av_R_equivalents 0.0315
_diffrn_reflns_av_sigmaI/netI 0.0550
_diffrn_reflns_limit_h_max 15
_diffrn_reflns_limit_h_min -16
_diffrn_reflns_limit_k_max 16
_diffrn_reflns_limit_k_min -16
_diffrn_reflns_limit_l_max 17
_diffrn_reflns_limit_l_min -17
_diffrn_reflns_number 17625
_diffrn_reflns_theta_full 27.50
_diffrn_reflns_theta_max 27.51
_diffrn_reflns_theta_min 1.79
_diffrn_standards_decay_% 0
_diffrn_standards_number 0
_exptl_absorpt_coefficient_mu 4.584
_exptl_absorpt_correction_T_max 0.7456
_exptl_absorpt_correction_T_min 0.6615
_exptl_absorpt_correction_type multi-scan
_exptl_absorpt_process_details '(SADABS; Bruker, 2001)'
_exptl_crystal_colour Yellow
_exptl_crystal_density_diffrn 1.632
_exptl_crystal_density_method 'not measured'
_exptl_crystal_description Plate
_exptl_crystal_F_000 930
_exptl_crystal_size_max 0.12
_exptl_crystal_size_mid 0.09
_exptl_crystal_size_min 0.02
_refine_diff_density_max 3.206
_refine_diff_density_min -0.916
_refine_diff_density_rms 0.147
_refine_ls_extinction_method none
_refine_ls_goodness_of_fit_ref 1.035
_refine_ls_hydrogen_treatment constr
_refine_ls_matrix_type full
_refine_ls_number_parameters 428
_refine_ls_number_reflns 8690
_refine_ls_number_restraints 6
_refine_ls_restrained_S_all 1.034
_refine_ls_R_factor_all 0.0519
_refine_ls_R_factor_gt 0.0369
_refine_ls_shift/su_max 0.001
_refine_ls_shift/su_mean 0.000
_refine_ls_structure_factor_coef Fsqd
_refine_ls_weighting_details 'calc w=1/[\s^2^(Fo^2^)+(0.0385P)^2^+1.8493P] where P=(Fo^2^+2Fc^2^)/3'
_refine_ls_weighting_scheme calc
_refine_ls_wR_factor_gt 0.0774
_refine_ls_wR_factor_ref 0.0839
_reflns_number_gt 7193
_reflns_number_total 8690
_reflns_threshold_expression I>2\s(I)
_cod_data_source_file nchem.1028-s2.cif
_cod_data_source_block 1
_cod_depositor_comments
;
The following automatic conversions were performed:

'_symmetry_cell_setting' value 'Triclinic' changed to 'triclinic'
according to /home/saulius/struct/CIF-dictionaries/cif_core.dic
dictionary named 'cif_core.dic' version 2.4.1 from 2010-06-29.

Automatic conversion script
Id: cif_fix_values 1891 2012-01-12 08:04:46Z andrius 
;
_cod_original_sg_symbol_H-M P-1
_cod_database_code 1507931

loop_
_symmetry_equiv_pos_as_xyz
'x, y, z'
'-x, -y, -z'

loop_
_atom_site_label
_atom_site_type_symbol
_atom_site_fract_x
_atom_site_fract_y
_atom_site_fract_z
_atom_site_U_iso_or_equiv
_atom_site_adp_type
_atom_site_occupancy
_atom_site_symmetry_multiplicity
_atom_site_calc_flag
_atom_site_refinement_flags
_atom_site_disorder_assembly
_atom_site_disorder_group
U1 U 0.327144(15) 0.374492(15) 0.368630(15) 0.01988(6) Uani 1 1 d . . .
Cl1 Cl 0.11853(11) 0.28436(11) 0.22103(11) 0.0315(3) Uani 1 1 d . . .
Cl2 Cl 0.28434(11) 0.56642(10) 0.38596(11) 0.0295(3) Uani 1 1 d . . .
Cl3 Cl 0.56292(10) 0.51192(10) 0.40899(9) 0.0255(3) Uani 1 1 d . . .
N1 N 0.3820(3) 0.2834(3) 0.2188(3) 0.0229(9) Uani 1 1 d . . .
N2 N 0.2312(3) 0.2494(3) 0.4445(3) 0.0222(9) Uani 1 1 d . . .
Si1 Si 0.40797(13) 0.33609(13) 0.11752(12) 0.0290(3) Uani 1 1 d . . .
Si2 Si 0.13537(12) 0.27724(12) 0.51980(12) 0.0272(3) Uani 1 1 d . . .
P1 P 0.40925(10) 0.17980(10) 0.24882(10) 0.0207(3) Uani 1 1 d . . .
P2 P 0.29878(11) 0.15802(10) 0.43618(10) 0.0216(3) Uani 1 1 d . . .
C1 C 0.4089(4) 0.2072(4) 0.3818(4) 0.0212(10) Uani 1 1 d . . .
H1A H 0.4898 0.2353 0.4337 0.025 Uiso 1 1 calc R . .
C2 C 0.5534(4) 0.1753(4) 0.2410(4) 0.0240(10) Uani 1 1 d . . .
C3 C 0.5666(4) 0.1043(4) 0.1500(4) 0.0275(11) Uani 1 1 d . . .
H3A H 0.4986 0.0512 0.0935 0.033 Uiso 1 1 calc R . .
C4 C 0.6767(5) 0.1099(5) 0.1404(4) 0.0333(13) Uani 1 1 d . . .
H4A H 0.6845 0.0612 0.0776 0.040 Uiso 1 1 calc R . .
C5 C 0.7759(5) 0.1868(5) 0.2229(5) 0.0350(13) Uani 1 1 d . . .
H5A H 0.8521 0.1904 0.2172 0.042 Uiso 1 1 calc R . .
C6 C 0.7641(5) 0.2586(5) 0.3138(5) 0.0350(13) Uani 1 1 d . . .
H6A H 0.8322 0.3122 0.3699 0.042 Uiso 1 1 calc R . .
C7 C 0.6528(4) 0.2522(5) 0.3228(4) 0.0312(12) Uani 1 1 d . . .
H7A H 0.6449 0.3010 0.3855 0.037 Uiso 1 1 calc R . .
C8 C 0.3027(4) 0.0457(4) 0.1563(4) 0.0217(10) Uani 1 1 d . . .
C9 C 0.3175(4) -0.0561(4) 0.1581(4) 0.0273(11) Uani 1 1 d . . .
H9A H 0.3845 -0.0548 0.2084 0.033 Uiso 1 1 calc R . .
C10 C 0.2347(5) -0.1596(4) 0.0869(4) 0.0304(12) Uani 1 1 d . . .
H10A H 0.2457 -0.2286 0.0883 0.037 Uiso 1 1 calc R . .
C11 C 0.1370(4) -0.1621(4) 0.0145(4) 0.0301(12) Uani 1 1 d . . .
H11A H 0.0804 -0.2329 -0.0338 0.036 Uiso 1 1 calc R . .
C12 C 0.1208(4) -0.0626(5) 0.0119(4) 0.0308(12) Uani 1 1 d . . .
H12A H 0.0532 -0.0652 -0.0384 0.037 Uiso 1 1 calc R . .
C13 C 0.2032(4) 0.0428(4) 0.0829(4) 0.0250(11) Uani 1 1 d . . .
H13A H 0.1914 0.1114 0.0811 0.030 Uiso 1 1 calc R . .
C26 C 0.5596(6) 0.3571(7) 0.1074(7) 0.060(2) Uani 1 1 d . . .
H26A H 0.5698 0.2831 0.0827 0.091 Uiso 1 1 calc R . .
H26B H 0.6169 0.4037 0.1783 0.091 Uiso 1 1 calc R . .
H26C H 0.5719 0.3954 0.0560 0.091 Uiso 1 1 calc R . .
C27 C 0.2991(7) 0.2453(7) -0.0161(5) 0.070(2) Uani 1 1 d . . .
H27A H 0.2193 0.2385 -0.0118 0.104 Uiso 1 1 calc R . .
H27B H 0.3062 0.1698 -0.0372 0.104 Uiso 1 1 calc R . .
H27C H 0.3142 0.2798 -0.0696 0.104 Uiso 1 1 calc R . .
C28 C 0.3893(6) 0.4776(5) 0.1499(5) 0.0474(16) Uani 1 1 d . . .
H28A H 0.3154 0.4724 0.1674 0.071 Uiso 1 1 calc R . .
H28B H 0.3873 0.5017 0.0875 0.071 Uiso 1 1 calc R . .
H28C H 0.4554 0.5331 0.2117 0.071 Uiso 1 1 calc R . .
C14 C 0.2003(4) 0.0139(4) 0.3584(4) 0.0276(12) Uani 1 1 d . . .
C15 C 0.2340(6) -0.0785(5) 0.3673(5) 0.0397(14) Uani 1 1 d . . .
H15A H 0.3089 -0.0662 0.4139 0.048 Uiso 1 1 calc R . .
C16 C 0.1569(7) -0.1882(5) 0.3073(6) 0.056(2) Uani 1 1 d . . .
H16A H 0.1781 -0.2515 0.3138 0.068 Uiso 1 1 calc R . .
C17 C 0.0504(7) -0.2050(6) 0.2389(6) 0.062(2) Uani 1 1 d . . .
H17A H -0.0014 -0.2805 0.1980 0.074 Uiso 1 1 calc R . .
C18 C 0.0167(6) -0.1171(6) 0.2277(5) 0.056(2) Uani 1 1 d . . .
H18A H -0.0576 -0.1313 0.1792 0.068 Uiso 1 1 calc R . .
C19 C 0.0922(5) -0.0045(5) 0.2883(4) 0.0367(14) Uani 1 1 d . . .
H19A H 0.0694 0.0577 0.2811 0.044 Uiso 1 1 calc R . .
C20 C 0.3634(4) 0.1523(4) 0.5665(4) 0.0237(10) Uani 1 1 d . . .
C21 C 0.4757(5) 0.2214(5) 0.6299(4) 0.0314(12) Uani 1 1 d . . .
H21A H 0.5244 0.2688 0.6028 0.038 Uiso 1 1 calc R . .
C22 C 0.5180(5) 0.2225(5) 0.7325(5) 0.0394(14) Uani 1 1 d . . .
H22A H 0.5960 0.2699 0.7755 0.047 Uiso 1 1 calc R . .
C23 C 0.4470(6) 0.1549(5) 0.7731(5) 0.0418(15) Uani 1 1 d . . .
H23A H 0.4760 0.1567 0.8443 0.050 Uiso 1 1 calc R . .
C24 C 0.3351(6) 0.0853(5) 0.7108(5) 0.0449(16) Uani 1 1 d . . .
H24A H 0.2868 0.0380 0.7383 0.054 Uiso 1 1 calc R . .
C25 C 0.2932(5) 0.0841(5) 0.6084(5) 0.0361(13) Uani 1 1 d . . .
H25A H 0.2153 0.0363 0.5654 0.043 Uiso 1 1 calc R . .
C29 C 0.2047(5) 0.3143(5) 0.6672(5) 0.0415(15) Uani 1 1 d . . .
H29A H 0.2108 0.2460 0.6811 0.062 Uiso 1 1 calc R . .
H29B H 0.1560 0.3451 0.7074 0.062 Uiso 1 1 calc R . .
H29C H 0.2835 0.3713 0.6903 0.062 Uiso 1 1 calc R . .
C30 C 0.1001(5) 0.4020(5) 0.5010(5) 0.0379(14) Uani 1 1 d . . .
H30A H 0.0703 0.3876 0.4239 0.057 Uiso 1 1 calc R . .
H30B H 0.1714 0.4695 0.5339 0.057 Uiso 1 1 calc R . .
H30C H 0.0399 0.4144 0.5355 0.057 Uiso 1 1 calc R . .
C31 C -0.0036(5) 0.1541(5) 0.4722(5) 0.0387(14) Uani 1 1 d . . .
H31A H -0.0431 0.1381 0.3963 0.058 Uiso 1 1 calc R . .
H31B H -0.0553 0.1718 0.5153 0.058 Uiso 1 1 calc R . .
H31C H 0.0144 0.0874 0.4798 0.058 Uiso 1 1 calc R . .
C63 C -0.0657(13) -0.5347(12) 0.1745(14) 0.068(5) Uani 0.50 1 d PD A -1
H63A H -0.1519 -0.5665 0.1521 0.102 Uiso 0.50 1 calc PR A -1
H63B H -0.0384 -0.4622 0.2346 0.102 Uiso 0.50 1 calc PR A -1
H63C H -0.0326 -0.5878 0.1974 0.102 Uiso 0.50 1 calc PR A -1
C64 C -0.0247(17) -0.5151(16) 0.0788(15) 0.049(6) Uani 0.50 1 d PGD A -1
C65 C -0.1052(18) -0.5168(16) -0.0105(16) 0.060(7) Uani 0.50 1 d PGD A -1
H65 H -0.1854 -0.5304 -0.0128 0.072 Uiso 0.50 1 calc PR A -1
C66 C -0.069(2) -0.4986(18) -0.0962(15) 0.052(6) Uani 0.50 1 d PGD A -1
H66 H -0.1236 -0.4997 -0.1572 0.062 Uiso 0.50 1 calc PR A -1
C67 C 0.049(2) -0.479(2) -0.0927(16) 0.062(7) Uani 0.50 1 d PGD A -1
H67 H 0.0738 -0.4662 -0.1514 0.074 Uiso 0.50 1 calc PR A -1
C68 C 0.1293(19) -0.477(2) -0.0035(17) 0.058(7) Uani 0.50 1 d PGD A -1
H68 H 0.2094 -0.4634 -0.0012 0.070 Uiso 0.50 1 calc PR A -1
C69 C 0.0926(17) -0.4953(19) 0.0822(16) 0.062(7) Uani 0.50 1 d PGD A -1
H69 H 0.1477 -0.4941 0.1432 0.075 Uiso 0.50 1 calc PR A -1

loop_
_atom_site_aniso_label
_atom_site_aniso_U_11
_atom_site_aniso_U_22
_atom_site_aniso_U_33
_atom_site_aniso_U_23
_atom_site_aniso_U_13
_atom_site_aniso_U_12
U1 0.01725(9) 0.01877(9) 0.01814(9) 0.00299(7) 0.00447(6) 0.00200(6)
Cl1 0.0215(6) 0.0325(7) 0.0289(7) 0.0032(6) -0.0004(5) 0.0053(5)
Cl2 0.0296(6) 0.0236(6) 0.0336(7) 0.0090(5) 0.0084(5) 0.0084(5)
Cl3 0.0208(6) 0.0267(6) 0.0187(6) 0.0026(5) 0.0056(5) -0.0020(5)
N1 0.018(2) 0.025(2) 0.021(2) 0.0038(17) 0.0078(17) 0.0034(17)
N2 0.019(2) 0.020(2) 0.022(2) 0.0059(17) 0.0046(17) 0.0008(16)
Si1 0.0342(8) 0.0307(8) 0.0196(7) 0.0077(6) 0.0096(6) 0.0077(6)
Si2 0.0226(7) 0.0268(8) 0.0311(8) 0.0083(6) 0.0136(6) 0.0049(6)
P1 0.0161(6) 0.0215(6) 0.0179(6) 0.0014(5) 0.0049(5) 0.0022(5)
P2 0.0202(6) 0.0192(6) 0.0201(6) 0.0037(5) 0.0075(5) 0.0009(5)
C1 0.024(2) 0.020(2) 0.019(2) 0.006(2) 0.011(2) 0.0035(19)
C2 0.018(2) 0.025(3) 0.028(3) 0.011(2) 0.005(2) 0.006(2)
C3 0.022(3) 0.030(3) 0.025(3) 0.006(2) 0.009(2) 0.004(2)
C4 0.036(3) 0.037(3) 0.030(3) 0.008(3) 0.019(3) 0.014(3)
C5 0.025(3) 0.043(3) 0.041(3) 0.013(3) 0.017(2) 0.014(2)
C6 0.019(3) 0.036(3) 0.036(3) 0.000(3) 0.004(2) 0.003(2)
C7 0.023(3) 0.032(3) 0.027(3) -0.002(2) 0.007(2) 0.005(2)
C8 0.019(2) 0.022(2) 0.015(2) -0.0028(19) 0.0059(18) 0.0010(19)
C9 0.023(3) 0.027(3) 0.024(3) 0.006(2) 0.005(2) 0.002(2)
C10 0.035(3) 0.023(3) 0.027(3) 0.005(2) 0.011(2) 0.005(2)
C11 0.025(3) 0.025(3) 0.026(3) -0.003(2) 0.008(2) -0.001(2)
C12 0.020(3) 0.035(3) 0.029(3) 0.003(2) 0.005(2) 0.005(2)
C13 0.019(2) 0.024(3) 0.030(3) 0.005(2) 0.011(2) 0.006(2)
C26 0.060(5) 0.084(5) 0.084(6) 0.062(5) 0.053(4) 0.040(4)
C27 0.087(6) 0.065(5) 0.026(4) 0.011(3) 0.007(4) -0.009(4)
C28 0.069(5) 0.047(4) 0.039(4) 0.026(3) 0.020(3) 0.027(3)
C14 0.028(3) 0.020(3) 0.024(3) 0.000(2) 0.014(2) -0.005(2)
C15 0.052(4) 0.025(3) 0.048(4) 0.013(3) 0.031(3) 0.010(3)
C16 0.090(6) 0.023(3) 0.058(5) 0.007(3) 0.052(5) 0.008(3)
C17 0.073(5) 0.027(4) 0.054(5) -0.013(3) 0.042(4) -0.020(3)
C18 0.042(4) 0.053(4) 0.036(4) -0.013(3) 0.014(3) -0.014(3)
C19 0.029(3) 0.035(3) 0.029(3) 0.000(2) 0.010(2) -0.005(2)
C20 0.026(3) 0.025(3) 0.022(3) 0.009(2) 0.009(2) 0.009(2)
C21 0.031(3) 0.033(3) 0.029(3) 0.014(2) 0.008(2) 0.007(2)
C22 0.039(3) 0.035(3) 0.038(3) 0.012(3) 0.002(3) 0.011(3)
C23 0.059(4) 0.046(4) 0.029(3) 0.018(3) 0.014(3) 0.026(3)
C24 0.059(4) 0.047(4) 0.038(4) 0.025(3) 0.025(3) 0.015(3)
C25 0.036(3) 0.038(3) 0.033(3) 0.015(3) 0.014(3) 0.005(3)
C29 0.043(3) 0.049(4) 0.032(3) 0.008(3) 0.021(3) 0.013(3)
C30 0.029(3) 0.035(3) 0.051(4) 0.010(3) 0.020(3) 0.011(2)
C31 0.030(3) 0.036(3) 0.046(4) 0.012(3) 0.017(3) 0.004(3)
C63 0.067(10) 0.043(8) 0.097(14) 0.013(9) 0.027(10) 0.033(8)
C64 0.057(13) 0.028(10) 0.079(15) 0.030(10) 0.023(11) 0.027(9)
C65 0.032(9) 0.034(11) 0.09(2) 0.013(14) 0.000(12) 0.006(7)
C66 0.044(10) 0.036(11) 0.056(12) 0.011(9) -0.019(10) 0.015(8)
C67 0.081(15) 0.030(10) 0.046(12) -0.004(9) 0.002(13) 0.006(9)
C68 0.057(15) 0.058(14) 0.062(14) 0.028(12) 0.011(12) 0.021(11)
C69 0.067(15) 0.057(15) 0.064(15) 0.025(12) 0.021(13) 0.019(11)

loop_
_atom_type_symbol
_atom_type_description
_atom_type_scat_dispersion_real
_atom_type_scat_dispersion_imag
_atom_type_scat_source
C C 0.0033 0.0016 'International Tables Vol C Tables 4.2.6.8 and 6.1.1.4'
H H 0.0000 0.0000 'International Tables Vol C Tables 4.2.6.8 and 6.1.1.4'
N N 0.0061 0.0033 'International Tables Vol C Tables 4.2.6.8 and 6.1.1.4'
Si Si 0.0817 0.0704 'International Tables Vol C Tables 4.2.6.8 and 6.1.1.4'
P P 0.1023 0.0942 'International Tables Vol C Tables 4.2.6.8 and 6.1.1.4'
Cl Cl 0.1484 0.1585 'International Tables Vol C Tables 4.2.6.8 and 6.1.1.4'
U U -9.6767 9.6646 'International Tables Vol C Tables 4.2.6.8 and 6.1.1.4'

loop_
_geom_angle_atom_site_label_1
_geom_angle_atom_site_label_2
_geom_angle_atom_site_label_3
_geom_angle
_geom_angle_site_symmetry_1
_geom_angle_site_symmetry_3
N2 U1 N1 113.83(14) . .
N2 U1 Cl1 81.56(10) . .
N1 U1 Cl1 80.92(10) . .
N2 U1 Cl2 119.88(10) . .
N1 U1 Cl2 120.28(10) . .
Cl1 U1 Cl2 82.88(4) . .
N2 U1 C1 63.09(14) . .
N1 U1 C1 63.42(14) . .
Cl1 U1 C1 108.26(11) . .
Cl2 U1 C1 168.86(11) . .
N2 U1 Cl3 76.66(10) . 2_666
N1 U1 Cl3 136.26(10) . 2_666
Cl1 U1 Cl3 142.20(4) . 2_666
Cl2 U1 Cl3 81.77(4) . 2_666
C1 U1 Cl3 88.87(11) . 2_666
N2 U1 Cl3 135.35(10) . .
N1 U1 Cl3 75.65(10) . .
Cl1 U1 Cl3 142.02(4) . .
Cl2 U1 Cl3 83.68(4) . .
C1 U1 Cl3 87.42(10) . .
Cl3 U1 Cl3 69.62(4) 2_666 .
U1 Cl3 U1 110.38(4) 2_666 .
P1 N1 Si1 131.3(2) . .
P1 N1 U1 102.09(19) . .
Si1 N1 U1 125.8(2) . .
P2 N2 Si2 130.2(2) . .
P2 N2 U1 103.92(19) . .
Si2 N2 U1 124.1(2) . .
N1 Si1 C27 112.1(3) . .
N1 Si1 C26 113.3(3) . .
C27 Si1 C26 109.5(4) . .
N1 Si1 C28 108.1(2) . .
C27 Si1 C28 106.4(4) . .
C26 Si1 C28 107.1(3) . .
N2 Si2 C31 111.1(2) . .
N2 Si2 C30 107.5(2) . .
C31 Si2 C30 108.9(3) . .
N2 Si2 C29 112.2(2) . .
C31 Si2 C29 109.3(3) . .
C30 Si2 C29 107.7(3) . .
N1 P1 C1 105.2(2) . .
N1 P1 C8 110.6(2) . .
C1 P1 C8 113.8(2) . .
N1 P1 C2 112.0(2) . .
C1 P1 C2 108.6(2) . .
C8 P1 C2 106.7(2) . .
N2 P2 C1 103.8(2) . .
N2 P2 C14 112.5(2) . .
C1 P2 C14 114.2(2) . .
N2 P2 C20 112.5(2) . .
C1 P2 C20 110.1(2) . .
C14 P2 C20 104.0(2) . .
P2 C1 P1 131.2(3) . .
P2 C1 U1 89.13(19) . .
P1 C1 U1 88.19(19) . .
P2 C1 H1A 112.9 . .
P1 C1 H1A 112.9 . .
U1 C1 H1A 112.9 . .
C7 C2 C3 119.0(5) . .
C7 C2 P1 119.1(4) . .
C3 C2 P1 121.5(4) . .
C4 C3 C2 121.0(5) . .
C4 C3 H3A 119.5 . .
C2 C3 H3A 119.5 . .
C3 C4 C5 119.6(5) . .
C3 C4 H4A 120.2 . .
C5 C4 H4A 120.2 . .
C4 C5 C6 120.0(5) . .
C4 C5 H5A 120.0 . .
C6 C5 H5A 120.0 . .
C5 C6 C7 119.9(5) . .
C5 C6 H6A 120.0 . .
C7 C6 H6A 120.0 . .
C2 C7 C6 120.4(5) . .
C2 C7 H7A 119.8 . .
C6 C7 H7A 119.8 . .
C9 C8 C13 119.3(4) . .
C9 C8 P1 120.5(4) . .
C13 C8 P1 120.1(4) . .
C10 C9 C8 120.4(5) . .
C10 C9 H9A 119.8 . .
C8 C9 H9A 119.8 . .
C11 C10 C9 120.1(5) . .
C11 C10 H10A 120.0 . .
C9 C10 H10A 120.0 . .
C12 C11 C10 120.2(5) . .
C12 C11 H11A 119.9 . .
C10 C11 H11A 119.9 . .
C11 C12 C13 120.7(5) . .
C11 C12 H12A 119.6 . .
C13 C12 H12A 119.6 . .
C8 C13 C12 119.2(5) . .
C8 C13 H13A 120.4 . .
C12 C13 H13A 120.4 . .
Si1 C26 H26A 109.5 . .
Si1 C26 H26B 109.5 . .
H26A C26 H26B 109.5 . .
Si1 C26 H26C 109.5 . .
H26A C26 H26C 109.5 . .
H26B C26 H26C 109.5 . .
Si1 C27 H27A 109.5 . .
Si1 C27 H27B 109.5 . .
H27A C27 H27B 109.5 . .
Si1 C27 H27C 109.5 . .
H27A C27 H27C 109.5 . .
H27B C27 H27C 109.5 . .
Si1 C28 H28A 109.5 . .
Si1 C28 H28B 109.5 . .
H28A C28 H28B 109.5 . .
Si1 C28 H28C 109.5 . .
H28A C28 H28C 109.5 . .
H28B C28 H28C 109.5 . .
C19 C14 C15 120.2(5) . .
C19 C14 P2 119.5(4) . .
C15 C14 P2 120.3(4) . .
C16 C15 C14 119.3(7) . .
C16 C15 H15A 120.4 . .
C14 C15 H15A 120.4 . .
C17 C16 C15 119.9(7) . .
C17 C16 H16A 120.1 . .
C15 C16 H16A 120.1 . .
C18 C17 C16 121.9(6) . .
C18 C17 H17A 119.1 . .
C16 C17 H17A 119.1 . .
C17 C18 C19 119.8(7) . .
C17 C18 H18A 120.1 . .
C19 C18 H18A 120.1 . .
C14 C19 C18 119.0(6) . .
C14 C19 H19A 120.5 . .
C18 C19 H19A 120.5 . .
C21 C20 C25 118.7(5) . .
C21 C20 P2 122.0(4) . .
C25 C20 P2 119.0(4) . .
C20 C21 C22 120.5(5) . .
C20 C21 H21A 119.7 . .
C22 C21 H21A 119.7 . .
C21 C22 C23 120.1(6) . .
C21 C22 H22A 119.9 . .
C23 C22 H22A 119.9 . .
C24 C23 C22 120.2(6) . .
C24 C23 H23A 119.9 . .
C22 C23 H23A 119.9 . .
C23 C24 C25 119.6(6) . .
C23 C24 H24A 120.2 . .
C25 C24 H24A 120.2 . .
C24 C25 C20 121.0(6) . .
C24 C25 H25A 119.5 . .
C20 C25 H25A 119.5 . .
Si2 C29 H29A 109.5 . .
Si2 C29 H29B 109.5 . .
H29A C29 H29B 109.5 . .
Si2 C29 H29C 109.5 . .
H29A C29 H29C 109.5 . .
H29B C29 H29C 109.5 . .
Si2 C30 H30A 109.5 . .
Si2 C30 H30B 109.5 . .
H30A C30 H30B 109.5 . .
Si2 C30 H30C 109.5 . .
H30A C30 H30C 109.5 . .
H30B C30 H30C 109.5 . .
Si2 C31 H31A 109.5 . .
Si2 C31 H31B 109.5 . .
H31A C31 H31B 109.5 . .
Si2 C31 H31C 109.5 . .
H31A C31 H31C 109.5 . .
H31B C31 H31C 109.5 . .
C65 C64 C69 120.0 . .
C65 C64 C63 119.9(7) . .
C69 C64 C63 120.1(7) . .
C66 C65 C64 120.0 . .
C66 C65 H65 120.0 . .
C64 C65 H65 120.0 . .
C65 C66 C67 120.0 . .
C65 C66 H66 120.0 . .
C67 C66 H66 120.0 . .
C68 C67 C66 120.0 . .
C68 C67 H67 120.0 . .
C66 C67 H67 120.0 . .
C67 C68 C69 120.0 . .
C67 C68 H68 120.0 . .
C69 C68 H68 120.0 . .
C68 C69 C64 120.0 . .
C68 C69 H69 120.0 . .
C64 C69 H69 120.0 . .

loop_
_geom_bond_atom_site_label_1
_geom_bond_atom_site_label_2
_geom_bond_distance
_geom_bond_site_symmetry_2
U1 N2 2.357(4) .
U1 N1 2.377(4) .
U1 Cl1 2.6420(13) .
U1 Cl2 2.6514(13) .
U1 C1 2.669(5) .
U1 Cl3 2.8086(12) 2_666
U1 Cl3 2.8333(12) .
Cl3 U1 2.8086(12) 2_666
N1 P1 1.613(4) .
N1 Si1 1.748(4) .
N2 P2 1.618(4) .
N2 Si2 1.760(4) .
Si1 C27 1.857(7) .
Si1 C26 1.858(6) .
Si1 C28 1.863(6) .
Si2 C31 1.857(5) .
Si2 C30 1.862(6) .
Si2 C29 1.871(6) .
P1 C1 1.739(5) .
P1 C8 1.801(5) .
P1 C2 1.819(5) .
P2 C1 1.739(5) .
P2 C14 1.812(5) .
P2 C20 1.814(5) .
C1 H1A 1.0000 .
C2 C7 1.382(7) .
C2 C3 1.391(7) .
C3 C4 1.377(7) .
C3 H3A 0.9500 .
C4 C5 1.385(8) .
C4 H4A 0.9500 .
C5 C6 1.386(8) .
C5 H5A 0.9500 .
C6 C7 1.387(7) .
C6 H6A 0.9500 .
C7 H7A 0.9500 .
C8 C9 1.395(7) .
C8 C13 1.397(7) .
C9 C10 1.391(7) .
C9 H9A 0.9500 .
C10 C11 1.376(8) .
C10 H10A 0.9500 .
C11 C12 1.374(8) .
C11 H11A 0.9500 .
C12 C13 1.404(7) .
C12 H12A 0.9500 .
C13 H13A 0.9500 .
C26 H26A 0.9800 .
C26 H26B 0.9800 .
C26 H26C 0.9800 .
C27 H27A 0.9800 .
C27 H27B 0.9800 .
C27 H27C 0.9800 .
C28 H28A 0.9800 .
C28 H28B 0.9800 .
C28 H28C 0.9800 .
C14 C19 1.386(8) .
C14 C15 1.403(8) .
C15 C16 1.388(9) .
C15 H15A 0.9500 .
C16 C17 1.366(11) .
C16 H16A 0.9500 .
C17 C18 1.355(11) .
C17 H17A 0.9500 .
C18 C19 1.410(8) .
C18 H18A 0.9500 .
C19 H19A 0.9500 .
C20 C21 1.375(7) .
C20 C25 1.395(7) .
C21 C22 1.376(8) .
C21 H21A 0.9500 .
C22 C23 1.384(8) .
C22 H22A 0.9500 .
C23 C24 1.369(9) .
C23 H23A 0.9500 .
C24 C25 1.375(8) .
C24 H24A 0.9500 .
C25 H25A 0.9500 .
C29 H29A 0.9800 .
C29 H29B 0.9800 .
C29 H29C 0.9800 .
C30 H30A 0.9800 .
C30 H30B 0.9800 .
C30 H30C 0.9800 .
C31 H31A 0.9800 .
C31 H31B 0.9800 .
C31 H31C 0.9800 .
C63 C64 1.549(10) .
C63 H63A 0.9800 .
C63 H63B 0.9800 .
C63 H63C 0.9800 .
C64 C65 1.3900 .
C64 C69 1.3900 .
C65 C66 1.3900 .
C65 H65 0.9500 .
C66 C67 1.3900 .
C66 H66 0.9500 .
C67 C68 1.3900 .
C67 H67 0.9500 .
C68 C69 1.3900 .
C68 H68 0.9500 .
C69 H69 0.9500 .

loop_
_geom_torsion_atom_site_label_1
_geom_torsion_atom_site_label_2
_geom_torsion_atom_site_label_3
_geom_torsion_atom_site_label_4
_geom_torsion
_geom_torsion_site_symmetry_1
_geom_torsion_site_symmetry_4
N2 U1 Cl3 U1 -43.41(15) . 2_666
N1 U1 Cl3 U1 -152.96(11) . 2_666
Cl1 U1 Cl3 U1 153.37(5) . 2_666
Cl2 U1 Cl3 U1 83.54(5) . 2_666
C1 U1 Cl3 U1 -89.75(11) . 2_666
Cl3 U1 Cl3 U1 0.0 2_666 2_666
N2 U1 N1 P1 -32.1(2) . .
Cl1 U1 N1 P1 -108.63(17) . .
Cl2 U1 N1 P1 175.19(12) . .
C1 U1 N1 P1 7.15(17) . .
Cl3 U1 N1 P1 63.4(2) 2_666 .
Cl3 U1 N1 P1 101.51(17) . .
N2 U1 N1 Si1 157.3(2) . .
Cl1 U1 N1 Si1 80.8(2) . .
Cl2 U1 N1 Si1 4.6(3) . .
C1 U1 N1 Si1 -163.4(3) . .
Cl3 U1 N1 Si1 -107.1(2) 2_666 .
Cl3 U1 N1 Si1 -69.1(2) . .
N1 U1 N2 P2 37.5(2) . .
Cl1 U1 N2 P2 113.58(18) . .
Cl2 U1 N2 P2 -169.71(13) . .
C1 U1 N2 P2 -1.92(17) . .
Cl3 U1 N2 P2 -97.53(18) 2_666 .
Cl3 U1 N2 P2 -56.1(2) . .
N1 U1 N2 Si2 -156.1(2) . .
Cl1 U1 N2 Si2 -79.9(2) . .
Cl2 U1 N2 Si2 -3.2(3) . .
C1 U1 N2 Si2 164.5(3) . .
Cl3 U1 N2 Si2 68.9(2) 2_666 .
Cl3 U1 N2 Si2 110.4(2) . .
P1 N1 Si1 C27 77.0(5) . .
U1 N1 Si1 C27 -115.2(4) . .
P1 N1 Si1 C26 -47.6(5) . .
U1 N1 Si1 C26 120.2(3) . .
P1 N1 Si1 C28 -166.1(3) . .
U1 N1 Si1 C28 1.6(4) . .
P2 N2 Si2 C31 -65.8(4) . .
U1 N2 Si2 C31 131.5(3) . .
P2 N2 Si2 C30 175.1(3) . .
U1 N2 Si2 C30 12.4(3) . .
P2 N2 Si2 C29 56.8(4) . .
U1 N2 Si2 C29 -105.9(3) . .
Si1 N1 P1 C1 159.7(3) . .
U1 N1 P1 C1 -10.2(2) . .
Si1 N1 P1 C8 -77.0(4) . .
U1 N1 P1 C8 113.1(2) . .
Si1 N1 P1 C2 41.8(4) . .
U1 N1 P1 C2 -128.0(2) . .
Si2 N2 P2 C1 -162.6(3) . .
U1 N2 P2 C1 2.7(2) . .
Si2 N2 P2 C14 73.5(4) . .
U1 N2 P2 C14 -121.2(2) . .
Si2 N2 P2 C20 -43.6(4) . .
U1 N2 P2 C20 121.7(2) . .
N2 P2 C1 P1 -89.2(4) . .
C14 P2 C1 P1 33.6(5) . .
C20 P2 C1 P1 150.2(3) . .
N2 P2 C1 U1 -2.3(2) . .
C14 P2 C1 U1 120.5(2) . .
C20 P2 C1 U1 -123.0(2) . .
N1 P1 C1 P2 96.1(4) . .
C8 P1 C1 P2 -25.1(5) . .
C2 P1 C1 P2 -143.8(4) . .
N1 P1 C1 U1 8.9(2) . .
C8 P1 C1 U1 -112.3(2) . .
C2 P1 C1 U1 128.91(19) . .
N2 U1 C1 P2 1.74(15) . .
N1 U1 C1 P2 -137.8(2) . .
Cl1 U1 C1 P2 -68.33(18) . .
Cl2 U1 C1 P2 110.0(5) . .
Cl3 U1 C1 P2 77.33(16) 2_666 .
Cl3 U1 C1 P2 146.98(17) . .
N2 U1 C1 P1 133.0(2) . .
N1 U1 C1 P1 -6.48(15) . .
Cl1 U1 C1 P1 62.97(17) . .
Cl2 U1 C1 P1 -118.7(5) . .
Cl3 U1 C1 P1 -151.37(16) 2_666 .
Cl3 U1 C1 P1 -81.72(16) . .
N1 P1 C2 C7 76.4(5) . .
C1 P1 C2 C7 -39.3(5) . .
C8 P1 C2 C7 -162.5(4) . .
N1 P1 C2 C3 -97.0(4) . .
C1 P1 C2 C3 147.3(4) . .
C8 P1 C2 C3 24.1(5) . .
C7 C2 C3 C4 -0.1(8) . .
P1 C2 C3 C4 173.3(4) . .
C2 C3 C4 C5 0.4(8) . .
C3 C4 C5 C6 -0.8(9) . .
C4 C5 C6 C7 0.9(9) . .
C3 C2 C7 C6 0.2(8) . .
P1 C2 C7 C6 -173.3(4) . .
C5 C6 C7 C2 -0.6(9) . .
N1 P1 C8 C9 171.8(4) . .
C1 P1 C8 C9 -70.1(5) . .
C2 P1 C8 C9 49.7(4) . .
N1 P1 C8 C13 -9.4(4) . .
C1 P1 C8 C13 108.8(4) . .
C2 P1 C8 C13 -131.4(4) . .
C13 C8 C9 C10 0.8(7) . .
P1 C8 C9 C10 179.6(4) . .
C8 C9 C10 C11 -0.5(8) . .
C9 C10 C11 C12 0.2(8) . .
C10 C11 C12 C13 -0.2(8) . .
C9 C8 C13 C12 -0.7(7) . .
P1 C8 C13 C12 -179.6(4) . .
C11 C12 C13 C8 0.4(8) . .
N2 P2 C14 C19 19.5(5) . .
C1 P2 C14 C19 -98.4(4) . .
C20 P2 C14 C19 141.5(4) . .
N2 P2 C14 C15 -161.9(4) . .
C1 P2 C14 C15 80.2(5) . .
C20 P2 C14 C15 -39.8(5) . .
C19 C14 C15 C16 -1.7(8) . .
P2 C14 C15 C16 179.7(4) . .
C14 C15 C16 C17 1.3(9) . .
C15 C16 C17 C18 -0.3(10) . .
C16 C17 C18 C19 -0.4(10) . .
C15 C14 C19 C18 1.0(8) . .
P2 C14 C19 C18 179.6(4) . .
C17 C18 C19 C14 0.1(9) . .
N2 P2 C20 C21 -89.0(5) . .
C1 P2 C20 C21 26.3(5) . .
C14 P2 C20 C21 149.0(4) . .
N2 P2 C20 C25 84.4(5) . .
C1 P2 C20 C25 -160.3(4) . .
C14 P2 C20 C25 -37.6(5) . .
C25 C20 C21 C22 0.4(8) . .
P2 C20 C21 C22 173.8(4) . .
C20 C21 C22 C23 -0.8(9) . .
C21 C22 C23 C24 1.0(9) . .
C22 C23 C24 C25 -0.9(10) . .
C23 C24 C25 C20 0.5(9) . .
C21 C20 C25 C24 -0.3(8) . .
P2 C20 C25 C24 -173.9(5) . .
C69 C64 C65 C66 0.0 . .
C63 C64 C65 C66 179.6(7) . .
C64 C65 C66 C67 0.0 . .
C65 C66 C67 C68 0.0 . .
C66 C67 C68 C69 0.0 . .
C67 C68 C69 C64 0.0 . .
C65 C64 C69 C68 0.0 . .
C63 C64 C69 C68 -179.6(7) . .
